data_7231125
loop_
_publ_author_name
'Fan, Liming'
'Zhang, Yujuan'
'Liang, Jinfang'
'Wang, Xiaoqing'
'Lv, Hongxiao'
'Wang, Jiang'
'Zhao, Li'
'Zhang, Xiutang'

_publ_section_title
;
 Structural diversity, magnetic properties, and luminescence sensing of
 five 3D coordination polymers derived from designed
 3,5-di(2&#x2032;,4&#x2032;-dicarboxylphenyl)benozoic acid
;
_journal_issue 33
_journal_name_full CrystEngComm
_journal_page_first 4752
_journal_paper_doi 10.1039/C8CE00877A
_journal_volume 20
_journal_year 2018
_chemical_formula_moiety 'C37 H24 Cd2 N4 O10, H2 O'
_chemical_formula_sum 'C37 H26 Cd2 N4 O11'
_chemical_formula_weight 927.42
_space_group_crystal_system monoclinic
_space_group_IT_number 14
_space_group_name_Hall '-P 2ybc'
_space_group_name_H-M_alt 'P 1 21/c 1'
_symmetry_space_group_name_Hall '-P 2ybc'
_symmetry_space_group_name_H-M 'P 1 21/c 1'
_atom_sites_solution_hydrogens mixed
_audit_creation_method SHELXL-2018/3
_audit_update_record
;
2018-06-19 deposited with the CCDC.
2018-07-11 downloaded from the CCDC.
;
_cell_angle_alpha 90
_cell_angle_beta 97.2150(10)
_cell_angle_gamma 90
_cell_formula_units_Z 4
_cell_length_a 11.0510(4)
_cell_length_b 29.4197(11)
_cell_length_c 10.4787(4)
_cell_measurement_reflns_used 9896
_cell_measurement_temperature 293(2)
_cell_measurement_theta_max 27.042
_cell_measurement_theta_min 3.182
_cell_volume 3379.8(2)
_computing_structure_refinement 'SHELXL-2018/3 (Sheldrick, 2018)'
_diffrn_ambient_temperature 295(2)
_diffrn_measured_fraction_theta_full 0.998
_diffrn_measured_fraction_theta_max 0.996
_diffrn_measurement_device_type 'CCD area detector'
_diffrn_measurement_method 'phi and omega scans'
_diffrn_radiation_type MoK\a
_diffrn_radiation_wavelength 0.71073
_diffrn_reflns_av_R_equivalents 0.0855
_diffrn_reflns_av_unetI/netI 0.0532
_diffrn_reflns_Laue_measured_fraction_full 0.998
_diffrn_reflns_Laue_measured_fraction_max 0.996
_diffrn_reflns_limit_h_max 14
_diffrn_reflns_limit_h_min -13
_diffrn_reflns_limit_k_max 38
_diffrn_reflns_limit_k_min -38
_diffrn_reflns_limit_l_max 13
_diffrn_reflns_limit_l_min -13
_diffrn_reflns_number 52912
_diffrn_reflns_point_group_measured_fraction_full 0.998
_diffrn_reflns_point_group_measured_fraction_max 0.996
_diffrn_reflns_theta_full 25.242
_diffrn_reflns_theta_max 27.590
_diffrn_reflns_theta_min 3.182
_exptl_absorpt_coefficient_mu 1.330
_exptl_absorpt_correction_T_max 0.7456
_exptl_absorpt_correction_T_min 0.6151
_exptl_absorpt_correction_type multi-scan
_exptl_absorpt_process_details
;
SADABS-2012/1 (Bruker,2012) was used for absorption correction.
wR2(int) was 0.0819 before and 0.0639 after correction.
The Ratio of minimum to maximum transmission is 0.8250.
The \l/2 correction factor is 0.0015.
;
_exptl_crystal_colour colourless
_exptl_crystal_density_diffrn 1.823
_exptl_crystal_description block
_exptl_crystal_F_000 1840
_exptl_crystal_size_max 0.350
_exptl_crystal_size_mid 0.260
_exptl_crystal_size_min 0.200
_refine_diff_density_max 0.804
_refine_diff_density_min -0.734
_refine_diff_density_rms 0.114
_refine_ls_extinction_method none
_refine_ls_goodness_of_fit_ref 1.020
_refine_ls_hydrogen_treatment constr
_refine_ls_matrix_type full
_refine_ls_number_parameters 487
_refine_ls_number_reflns 7800
_refine_ls_number_restraints 0
_refine_ls_restrained_S_all 1.020
_refine_ls_R_factor_all 0.0652
_refine_ls_R_factor_gt 0.0398
_refine_ls_shift/su_max 0.004
_refine_ls_shift/su_mean 0.000
_refine_ls_structure_factor_coef Fsqd
_refine_ls_weighting_details 'w=1/[\s^2^(Fo^2^)+(0.0440P)^2^+3.1891P] where P=(Fo^2^+2Fc^2^)/3'
_refine_ls_weighting_scheme calc
_refine_ls_wR_factor_gt 0.0844
_refine_ls_wR_factor_ref 0.0927
_reflns_Friedel_coverage 0.000
_reflns_number_gt 5998
_reflns_number_total 7800
_reflns_threshold_expression 'I > 2\s(I)'
_cod_data_source_file c8ce00877a2.cif
_cod_data_source_block 4
_cod_depositor_comments 'Adding full bibliography for 7231121--7231125.cif.'
_cod_database_code 7231125
_shelx_shelxl_version_number 2018/3
_shelx_space_group_comment
;
The symmetry employed for this shelxl refinement is uniquely defined
by the following loop, which should always be used as a source of
symmetry information in preference to the above space-group names.
They are only intended as comments.
;
_shelx_estimated_absorpt_t_min 0.653
_shelx_estimated_absorpt_t_max 0.777

loop_
_space_group_symop_operation_xyz
'x, y, z'
'-x, y+1/2, -z+1/2'
'-x, -y, -z'
'x, -y-1/2, z-1/2'

loop_
_atom_site_label
_atom_site_type_symbol
_atom_site_fract_x
_atom_site_fract_y
_atom_site_fract_z
_atom_site_U_iso_or_equiv
_atom_site_adp_type
_atom_site_occupancy
_atom_site_site_symmetry_order
_atom_site_calc_flag
_atom_site_refinement_flags_posn
_atom_site_refinement_flags_adp
Cd1 Cd 0.20441(2) 0.50731(2) 0.71118(2) 0.02297(8) Uani 1 1 d . .
Cd2 Cd -0.00818(2) 0.59269(2) 0.47180(2) 0.02455(8) Uani 1 1 d . .
O1 O 0.8040(2) 0.56277(10) 0.4879(3) 0.0435(7) Uani 1 1 d . .
O2 O 0.6639(3) 0.54704(10) 0.3269(3) 0.0433(7) Uani 1 1 d . .
O3 O 0.1891(2) 0.61655(8) 0.4707(2) 0.0270(6) Uani 1 1 d . .
O4 O 0.2548(2) 0.54789(8) 0.5343(3) 0.0327(6) Uani 1 1 d . .
O5 O 0.3727(3) 0.80984(10) 0.7751(3) 0.0513(8) Uani 1 1 d . .
O6 O 0.2210(3) 0.80001(9) 0.8930(3) 0.0509(8) Uani 1 1 d . .
H6 H 0.224155 0.828688 0.902726 0.076 Uiso 1 1 d R U
O7 O -0.0152(3) 0.54872(9) 1.2953(2) 0.0415(7) Uani 1 1 d . .
O8 O -0.1232(2) 0.52310(10) 1.1208(2) 0.0367(7) Uani 1 1 d . .
O9 O -0.0175(3) 0.63097(9) 0.6774(2) 0.0368(6) Uani 1 1 d . .
O10 O 0.0525(2) 0.56130(8) 0.6759(2) 0.0263(5) Uani 1 1 d . .
O11 O 0.7676(5) 0.51599(17) 0.7325(4) 0.1022(15) Uani 1 1 d . .
H11C H 0.827414 0.497671 0.736878 0.153 Uiso 1 1 d R U
H11D H 0.767604 0.531821 0.664708 0.153 Uiso 1 1 d R U
N1 N 0.9198(3) 0.84117(11) 0.8829(3) 0.0391(8) Uani 1 1 d . .
N2 N 0.8892(4) 0.76774(13) 0.8613(4) 0.0518(10) Uani 1 1 d . .
N3 N 0.5244(3) 0.56437(11) 0.9525(3) 0.0363(8) Uani 1 1 d . .
N4 N 0.3523(3) 0.53679(10) 0.8588(3) 0.0290(7) Uani 1 1 d . .
C1 C 0.8498(6) 0.8333(2) 0.7688(5) 0.079(2) Uani 1 1 d . .
H1 H 0.820578 0.855394 0.709356 0.095 Uiso 1 1 calc R U
C2 C 0.8301(7) 0.7888(2) 0.7562(6) 0.099(3) Uani 1 1 d . .
H2 H 0.783761 0.774573 0.687355 0.119 Uiso 1 1 calc R U
C3 C 0.9407(4) 0.80143(15) 0.9349(4) 0.0417(10) Uani 1 1 d . .
H3 H 0.986420 0.796867 1.014565 0.050 Uiso 1 1 calc R U
C4 C 0.8910(5) 0.71956(16) 0.8889(6) 0.0721(17) Uani 1 1 d . .
H4A H 0.951751 0.713717 0.962233 0.087 Uiso 1 1 calc R U
H4B H 0.915489 0.703311 0.815810 0.087 Uiso 1 1 calc R U
C5 C 0.7679(4) 0.70094(14) 0.9179(4) 0.0416(10) Uani 1 1 d . .
C6 C 0.7553(4) 0.65436(14) 0.9236(4) 0.0412(10) Uani 1 1 d . .
H6A H 0.818055 0.635932 0.902049 0.049 Uiso 1 1 calc R U
C7 C 0.6527(3) 0.63442(13) 0.9604(4) 0.0360(9) Uani 1 1 d . .
C8 C 0.5597(4) 0.66235(15) 0.9899(5) 0.0471(11) Uani 1 1 d . .
H8 H 0.489503 0.649806 1.015900 0.057 Uiso 1 1 calc R U
C9 C 0.5712(4) 0.70902(15) 0.9809(5) 0.0470(11) Uani 1 1 d . .
H9 H 0.507637 0.727618 0.999543 0.056 Uiso 1 1 calc R U
C10 C 0.6744(4) 0.72828(14) 0.9450(5) 0.0460(11) Uani 1 1 d . .
H10 H 0.680881 0.759708 0.939167 0.055 Uiso 1 1 calc R U
C11 C 0.6486(4) 0.58292(14) 0.9690(5) 0.0529(13) Uani 1 1 d . .
H11A H 0.693166 0.570130 0.903392 0.063 Uiso 1 1 calc R U
H11B H 0.689572 0.573526 1.052073 0.063 Uiso 1 1 calc R U
C12 C 0.4518(4) 0.55712(14) 1.0466(4) 0.0436(11) Uani 1 1 d . .
H12 H 0.471428 0.562957 1.133946 0.052 Uiso 1 1 calc R U
C13 C 0.3469(4) 0.54001(13) 0.9888(4) 0.0361(9) Uani 1 1 d . .
H13 H 0.280610 0.531595 1.030166 0.043 Uiso 1 1 calc R U
C14 C 0.4610(4) 0.55126(12) 0.8420(4) 0.0326(9) Uani 1 1 d . .
H14 H 0.490448 0.552287 0.762709 0.039 Uiso 1 1 calc R U
C15 C 0.6991(3) 0.56716(13) 0.4292(4) 0.0301(9) Uani 1 1 d . .
C16 C 0.6093(3) 0.59578(12) 0.4884(4) 0.0290(8) Uani 1 1 d . .
C17 C 0.6450(3) 0.63282(14) 0.5635(4) 0.0360(9) Uani 1 1 d . .
H17 H 0.726633 0.641383 0.575903 0.043 Uiso 1 1 calc R U
C18 C 0.5598(3) 0.65741(13) 0.6209(4) 0.0325(9) Uani 1 1 d . .
H18 H 0.585211 0.682935 0.669367 0.039 Uiso 1 1 calc R U
C19 C 0.4372(3) 0.64509(11) 0.6083(3) 0.0225(7) Uani 1 1 d . .
C20 C 0.4008(3) 0.60678(11) 0.5323(3) 0.0215(7) Uani 1 1 d . .
C21 C 0.4868(3) 0.58305(13) 0.4726(3) 0.0264(8) Uani 1 1 d . .
H21 H 0.462086 0.558162 0.421101 0.032 Uiso 1 1 calc R U
C22 C 0.2720(3) 0.58897(12) 0.5119(3) 0.0224(7) Uani 1 1 d . .
C23 C 0.3555(3) 0.66868(12) 0.6895(3) 0.0227(7) Uani 1 1 d . .
C24 C 0.3600(3) 0.71553(12) 0.7092(3) 0.0264(8) Uani 1 1 d . .
H24 H 0.408412 0.733449 0.662845 0.032 Uiso 1 1 calc R U
C25 C 0.2929(3) 0.73566(12) 0.7974(3) 0.0259(8) Uani 1 1 d . .
C26 C 0.2226(3) 0.70919(12) 0.8690(3) 0.0264(8) Uani 1 1 d . .
H26 H 0.179926 0.722764 0.929970 0.032 Uiso 1 1 calc R U
C27 C 0.2155(3) 0.66259(11) 0.8503(3) 0.0229(7) Uani 1 1 d . .
C28 C 0.2812(3) 0.64318(11) 0.7597(3) 0.0222(7) Uani 1 1 d . .
H28 H 0.275284 0.612007 0.745592 0.027 Uiso 1 1 calc R U
C29 C 0.3021(3) 0.78577(12) 0.8201(4) 0.0295(8) Uani 1 1 d . .
C30 C 0.1469(3) 0.63341(12) 0.9319(3) 0.0243(8) Uani 1 1 d . .
C31 C 0.1692(4) 0.63716(13) 1.0646(3) 0.0340(9) Uani 1 1 d . .
H31 H 0.224306 0.658823 1.101104 0.041 Uiso 1 1 calc R U
C32 C 0.1105(4) 0.60912(13) 1.1440(3) 0.0327(9) Uani 1 1 d . .
H32 H 0.126476 0.612139 1.232820 0.039 Uiso 1 1 calc R U
C33 C 0.0285(3) 0.57674(12) 1.0912(3) 0.0226(7) Uani 1 1 d . .
C34 C 0.0069(3) 0.57210(12) 0.9578(3) 0.0231(7) Uani 1 1 d . .
H34 H -0.046634 0.549832 0.921856 0.028 Uiso 1 1 calc R U
C35 C 0.0642(3) 0.60022(11) 0.8788(3) 0.0209(7) Uani 1 1 d . .
C36 C -0.0409(3) 0.54774(12) 1.1744(3) 0.0259(8) Uani 1 1 d . .
C37 C 0.0302(3) 0.59778(12) 0.7352(3) 0.0227(7) Uani 1 1 d . .

loop_
_atom_site_aniso_label
_atom_site_aniso_U_11
_atom_site_aniso_U_22
_atom_site_aniso_U_33
_atom_site_aniso_U_23
_atom_site_aniso_U_13
_atom_site_aniso_U_12
Cd1 0.02373(15) 0.02065(13) 0.02514(15) 0.00236(10) 0.00546(10) 0.00107(10)
Cd2 0.02328(15) 0.02893(15) 0.02116(14) -0.00116(11) 0.00169(10) -0.00193(11)
O1 0.0233(15) 0.0527(18) 0.0559(19) 0.0042(15) 0.0099(13) 0.0028(14)
O2 0.0394(17) 0.0481(18) 0.0425(18) -0.0143(14) 0.0060(13) 0.0141(14)
O3 0.0248(13) 0.0250(13) 0.0308(14) 0.0061(11) 0.0018(10) -0.0004(11)
O4 0.0403(16) 0.0212(13) 0.0387(16) 0.0018(11) 0.0136(12) -0.0036(12)
O5 0.063(2) 0.0288(16) 0.066(2) -0.0011(15) 0.0221(17) -0.0093(15)
O6 0.063(2) 0.0257(15) 0.069(2) -0.0144(15) 0.0282(17) -0.0006(14)
O7 0.076(2) 0.0318(15) 0.0193(14) -0.0027(11) 0.0164(13) -0.0080(14)
O8 0.0350(16) 0.0441(16) 0.0309(15) 0.0069(13) 0.0038(12) -0.0133(13)
O9 0.0492(17) 0.0312(15) 0.0283(15) 0.0025(12) -0.0019(12) 0.0109(13)
O10 0.0285(14) 0.0294(13) 0.0205(13) -0.0039(11) 0.0014(10) 0.0048(11)
O11 0.122(4) 0.126(4) 0.062(3) 0.010(3) 0.025(3) 0.023(3)
N1 0.045(2) 0.038(2) 0.0333(19) -0.0008(16) 0.0009(16) -0.0107(17)
N2 0.062(3) 0.041(2) 0.055(3) -0.0130(19) 0.019(2) -0.0179(19)
N3 0.0268(17) 0.0279(17) 0.051(2) 0.0043(16) -0.0065(15) -0.0042(14)
N4 0.0291(17) 0.0241(16) 0.0334(18) 0.0027(13) 0.0026(13) 0.0008(14)
C1 0.118(5) 0.071(4) 0.039(3) 0.015(3) -0.026(3) -0.045(4)
C2 0.156(7) 0.087(5) 0.048(3) -0.007(3) -0.015(4) -0.078(5)
C3 0.037(2) 0.040(2) 0.047(3) -0.002(2) 0.0028(19) -0.003(2)
C4 0.066(4) 0.039(3) 0.118(5) -0.014(3) 0.040(3) -0.011(3)
C5 0.040(2) 0.032(2) 0.054(3) -0.009(2) 0.010(2) -0.0058(19)
C6 0.035(2) 0.031(2) 0.057(3) -0.007(2) 0.005(2) 0.0007(18)
C7 0.025(2) 0.032(2) 0.048(3) -0.0026(19) -0.0074(17) -0.0012(17)
C8 0.032(2) 0.045(3) 0.064(3) -0.005(2) 0.004(2) -0.008(2)
C9 0.036(3) 0.044(3) 0.061(3) -0.014(2) 0.004(2) 0.010(2)
C10 0.049(3) 0.027(2) 0.062(3) -0.011(2) 0.008(2) -0.002(2)
C11 0.036(3) 0.030(2) 0.087(4) 0.007(2) -0.012(2) -0.005(2)
C12 0.052(3) 0.041(2) 0.035(2) 0.002(2) -0.006(2) -0.005(2)
C13 0.041(2) 0.032(2) 0.035(2) -0.0003(18) 0.0041(18) -0.0053(19)
C14 0.034(2) 0.026(2) 0.038(2) 0.0042(17) 0.0045(17) 0.0004(17)
C15 0.026(2) 0.032(2) 0.034(2) 0.0002(17) 0.0106(17) -0.0001(17)
C16 0.024(2) 0.034(2) 0.029(2) -0.0062(16) 0.0054(15) 0.0021(16)
C17 0.022(2) 0.041(2) 0.046(2) -0.0115(19) 0.0087(17) -0.0072(18)
C18 0.029(2) 0.032(2) 0.038(2) -0.0133(17) 0.0088(17) -0.0088(17)
C19 0.0256(19) 0.0229(17) 0.0200(18) -0.0003(14) 0.0068(14) 0.0005(15)
C20 0.0223(18) 0.0200(17) 0.0227(18) 0.0006(14) 0.0041(14) 0.0002(14)
C21 0.025(2) 0.028(2) 0.0250(19) -0.0061(15) 0.0014(15) 0.0015(15)
C22 0.0235(19) 0.0259(19) 0.0187(17) -0.0025(14) 0.0063(14) -0.0026(15)
C23 0.0236(19) 0.0238(18) 0.0205(18) -0.0029(14) 0.0017(14) -0.0008(15)
C24 0.030(2) 0.0244(18) 0.0264(19) 0.0030(15) 0.0080(15) -0.0030(16)
C25 0.029(2) 0.0194(17) 0.030(2) -0.0021(15) 0.0055(15) -0.0012(15)
C26 0.028(2) 0.0271(19) 0.0257(19) -0.0056(15) 0.0074(15) 0.0000(16)
C27 0.0241(19) 0.0223(18) 0.0228(18) -0.0026(14) 0.0041(14) -0.0021(15)
C28 0.0260(19) 0.0178(16) 0.0229(18) -0.0040(14) 0.0034(14) -0.0029(14)
C29 0.036(2) 0.0220(18) 0.029(2) -0.0017(16) 0.0003(17) 0.0004(17)
C30 0.0248(19) 0.0242(18) 0.0248(19) -0.0017(15) 0.0072(14) 0.0010(15)
C31 0.040(2) 0.040(2) 0.023(2) -0.0105(17) 0.0068(16) -0.0175(19)
C32 0.041(2) 0.041(2) 0.0165(18) -0.0063(16) 0.0078(16) -0.0104(19)
C33 0.0245(19) 0.0241(18) 0.0199(18) 0.0003(14) 0.0061(14) -0.0008(15)
C34 0.0255(19) 0.0237(18) 0.0202(18) -0.0006(14) 0.0033(14) 0.0000(15)
C35 0.0226(18) 0.0225(17) 0.0178(17) -0.0032(14) 0.0038(13) 0.0026(14)
C36 0.031(2) 0.0231(18) 0.026(2) 0.0021(15) 0.0117(16) 0.0052(16)
C37 0.0215(18) 0.0258(19) 0.0210(18) 0.0009(15) 0.0039(14) -0.0033(15)

loop_
_atom_type_symbol
_atom_type_description
_atom_type_scat_dispersion_real
_atom_type_scat_dispersion_imag
_atom_type_scat_source
C C 0.0033 0.0016 'International Tables Vol C Tables 4.2.6.8 and 6.1.1.4'
H H 0.0000 0.0000 'International Tables Vol C Tables 4.2.6.8 and 6.1.1.4'
Cd Cd -0.8075 1.2024 'International Tables Vol C Tables 4.2.6.8 and 6.1.1.4'
N N 0.0061 0.0033 'International Tables Vol C Tables 4.2.6.8 and 6.1.1.4'
O O 0.0106 0.0060 'International Tables Vol C Tables 4.2.6.8 and 6.1.1.4'

loop_
_geom_angle_atom_site_label_1
_geom_angle_atom_site_label_2
_geom_angle_atom_site_label_3
_geom_angle
_geom_angle_site_symmetry_1
_geom_angle_site_symmetry_3
O2 Cd1 O8 100.79(11) 3_666 3_567
O2 Cd1 N4 88.02(11) 3_666 .
O8 Cd1 N4 86.74(10) 3_567 .
O2 Cd1 O10 160.48(9) 3_666 .
O8 Cd1 O10 92.60(9) 3_567 .
N4 Cd1 O10 107.02(9) . .
O2 Cd1 O4 89.92(10) 3_666 .
O8 Cd1 O4 168.78(10) 3_567 .
N4 Cd1 O4 97.03(10) . .
O10 Cd1 O4 76.20(9) . .
O7 Cd2 N1 100.50(11) 1_554 4_475
O7 Cd2 O1 84.33(11) 1_554 1_455
N1 Cd2 O1 94.94(12) 4_475 1_455
O7 Cd2 O3 96.11(10) 1_554 .
N1 Cd2 O3 91.15(11) 4_475 .
O1 Cd2 O3 173.71(10) 1_455 .
O7 Cd2 O10 119.93(9) 1_554 .
N1 Cd2 O10 139.44(10) 4_475 .
O1 Cd2 O10 86.52(10) 1_455 .
O3 Cd2 O10 87.84(8) . .
O7 Cd2 O9 171.20(9) 1_554 .
N1 Cd2 O9 85.11(10) 4_475 .
O1 Cd2 O9 88.46(10) 1_455 .
O3 Cd2 O9 90.51(9) . .
O10 Cd2 O9 54.37(8) . .
O7 Cd2 C37 147.50(10) 1_554 .
N1 Cd2 C37 111.70(11) 4_475 .
O1 Cd2 C37 88.48(10) 1_455 .
O3 Cd2 C37 87.81(9) . .
O10 Cd2 C37 27.74(9) . .
O9 Cd2 C37 26.69(9) . .
C15 O1 Cd2 136.1(3) . 1_655
C15 O2 Cd1 110.7(2) . 3_666
C22 O3 Cd2 116.9(2) . .
C22 O4 Cd1 134.6(2) . .
C29 O6 H6 111.4 . .
C36 O7 Cd2 144.8(2) . 1_556
C36 O8 Cd1 102.6(2) . 3_567
C37 O9 Cd2 90.3(2) . .
C37 O10 Cd1 132.9(2) . .
C37 O10 Cd2 93.6(2) . .
Cd1 O10 Cd2 122.37(10) . .
H11C O11 H11D 108.0 . .
C3 N1 C1 105.5(4) . .
C3 N1 Cd2 124.6(3) . 4_676
C1 N1 Cd2 129.9(3) . 4_676
C3 N2 C2 104.8(4) . .
C3 N2 C4 128.1(5) . .
C2 N2 C4 127.1(5) . .
C14 N3 C12 106.9(3) . .
C14 N3 C11 126.2(4) . .
C12 N3 C11 126.9(4) . .
C14 N4 C13 105.4(3) . .
C14 N4 Cd1 128.8(3) . .
C13 N4 Cd1 125.6(3) . .
C2 C1 N1 108.8(5) . .
C2 C1 H1 125.6 . .
N1 C1 H1 125.6 . .
C1 C2 N2 108.2(5) . .
C1 C2 H2 125.9 . .
N2 C2 H2 125.9 . .
N1 C3 N2 112.7(4) . .
N1 C3 H3 123.7 . .
N2 C3 H3 123.7 . .
N2 C4 C5 113.6(4) . .
N2 C4 H4A 108.9 . .
C5 C4 H4A 108.9 . .
N2 C4 H4B 108.9 . .
C5 C4 H4B 108.9 . .
H4A C4 H4B 107.7 . .
C10 C5 C6 119.5(4) . .
C10 C5 C4 123.0(4) . .
C6 C5 C4 117.4(4) . .
C7 C6 C5 121.8(4) . .
C7 C6 H6A 119.1 . .
C5 C6 H6A 119.1 . .
C6 C7 C8 118.2(4) . .
C6 C7 C11 118.3(4) . .
C8 C7 C11 123.5(4) . .
C7 C8 C9 119.9(4) . .
C7 C8 H8 120.1 . .
C9 C8 H8 120.1 . .
C10 C9 C8 121.1(4) . .
C10 C9 H9 119.4 . .
C8 C9 H9 119.4 . .
C5 C10 C9 119.4(4) . .
C5 C10 H10 120.3 . .
C9 C10 H10 120.3 . .
N3 C11 C7 113.5(3) . .
N3 C11 H11A 108.9 . .
C7 C11 H11A 108.9 . .
N3 C11 H11B 108.9 . .
C7 C11 H11B 108.9 . .
H11A C11 H11B 107.7 . .
C13 C12 N3 106.7(4) . .
C13 C12 H12 126.7 . .
N3 C12 H12 126.7 . .
C12 C13 N4 109.3(4) . .
C12 C13 H13 125.3 . .
N4 C13 H13 125.3 . .
N4 C14 N3 111.6(4) . .
N4 C14 H14 124.2 . .
N3 C14 H14 124.2 . .
O2 C15 O1 123.1(4) . .
O2 C15 C16 118.2(3) . .
O1 C15 C16 118.6(3) . .
C17 C16 C21 119.1(3) . .
C17 C16 C15 121.8(3) . .
C21 C16 C15 119.0(3) . .
C16 C17 C18 120.1(3) . .
C16 C17 H17 119.9 . .
C18 C17 H17 119.9 . .
C17 C18 C19 122.0(3) . .
C17 C18 H18 119.0 . .
C19 C18 H18 119.0 . .
C18 C19 C20 117.9(3) . .
C18 C19 C23 118.5(3) . .
C20 C19 C23 123.0(3) . .
C21 C20 C19 119.5(3) . .
C21 C20 C22 116.7(3) . .
C19 C20 C22 123.8(3) . .
C20 C21 C16 121.4(3) . .
C20 C21 H21 119.3 . .
C16 C21 H21 119.3 . .
O4 C22 O3 124.4(3) . .
O4 C22 C20 118.2(3) . .
O3 C22 C20 117.3(3) . .
C28 C23 C24 117.9(3) . .
C28 C23 C19 119.5(3) . .
C24 C23 C19 122.2(3) . .
C25 C24 C23 120.5(3) . .
C25 C24 H24 119.7 . .
C23 C24 H24 119.7 . .
C26 C25 C24 120.2(3) . .
C26 C25 C29 120.0(3) . .
C24 C25 C29 119.7(3) . .
C27 C26 C25 120.3(3) . .
C27 C26 H26 119.8 . .
C25 C26 H26 119.8 . .
C26 C27 C28 118.6(3) . .
C26 C27 C30 121.0(3) . .
C28 C27 C30 120.3(3) . .
C27 C28 C23 122.3(3) . .
C27 C28 H28 118.8 . .
C23 C28 H28 118.8 . .
O5 C29 O6 124.5(4) . .
O5 C29 C25 123.8(4) . .
O6 C29 C25 111.6(3) . .
C31 C30 C35 118.5(3) . .
C31 C30 C27 119.5(3) . .
C35 C30 C27 121.9(3) . .
C30 C31 C32 121.1(3) . .
C30 C31 H31 119.5 . .
C32 C31 H31 119.5 . .
C33 C32 C31 120.2(3) . .
C33 C32 H32 119.9 . .
C31 C32 H32 119.9 . .
C32 C33 C34 119.3(3) . .
C32 C33 C36 121.2(3) . .
C34 C33 C36 119.5(3) . .
C35 C34 C33 120.6(3) . .
C35 C34 H34 119.7 . .
C33 C34 H34 119.7 . .
C34 C35 C30 120.3(3) . .
C34 C35 C37 119.7(3) . .
C30 C35 C37 119.9(3) . .
O8 C36 O7 121.8(3) . .
O8 C36 C33 117.9(3) . .
O7 C36 C33 120.3(3) . .
O9 C37 O10 121.5(3) . .
O9 C37 C35 119.4(3) . .
O10 C37 C35 119.1(3) . .
O9 C37 Cd2 62.99(19) . .
O10 C37 Cd2 58.69(17) . .
C35 C37 Cd2 174.5(2) . .

loop_
_geom_bond_atom_site_label_1
_geom_bond_atom_site_label_2
_geom_bond_distance
_geom_bond_site_symmetry_2
Cd1 O2 2.232(3) 3_666
Cd1 O8 2.259(3) 3_567
Cd1 N4 2.276(3) .
Cd1 O10 2.307(2) .
Cd1 O4 2.330(2) .
Cd2 O7 2.251(3) 1_554
Cd2 N1 2.259(3) 4_475
Cd2 O1 2.281(3) 1_455
Cd2 O3 2.292(2) .
Cd2 O10 2.349(2) .
Cd2 O9 2.444(3) .
Cd2 C37 2.744(3) .
O1 C15 1.248(5) .
O2 C15 1.244(5) .
O3 C22 1.259(4) .
O4 C22 1.250(4) .
O5 C29 1.194(5) .
O6 C29 1.317(5) .
O6 H6 0.8501 .
O7 C36 1.262(4) .
O8 C36 1.241(4) .
O9 C37 1.232(4) .
O10 C37 1.280(4) .
O11 H11C 0.8501 .
O11 H11D 0.8499 .
N1 C3 1.298(5) .
N1 C1 1.359(6) .
N2 C3 1.338(5) .
N2 C2 1.357(7) .
N2 C4 1.446(6) .
N3 C14 1.333(5) .
N3 C12 1.363(6) .
N3 C11 1.468(5) .
N4 C14 1.306(5) .
N4 C13 1.375(5) .
C1 C2 1.332(8) .
C1 H1 0.9300 .
C2 H2 0.9300 .
C3 H3 0.9300 .
C4 C5 1.532(6) .
C4 H4A 0.9700 .
C4 H4B 0.9700 .
C5 C10 1.368(6) .
C5 C6 1.380(6) .
C6 C7 1.374(6) .
C6 H6A 0.9300 .
C7 C8 1.381(6) .
C7 C11 1.519(5) .
C8 C9 1.383(6) .
C8 H8 0.9300 .
C9 C10 1.368(6) .
C9 H9 0.9300 .
C10 H10 0.9300 .
C11 H11A 0.9700 .
C11 H11B 0.9700 .
C12 C13 1.337(6) .
C12 H12 0.9300 .
C13 H13 0.9300 .
C14 H14 0.9300 .
C15 C16 1.495(5) .
C16 C17 1.373(5) .
C16 C21 1.394(5) .
C17 C18 1.383(5) .
C17 H17 0.9300 .
C18 C19 1.393(5) .
C18 H18 0.9300 .
C19 C20 1.409(5) .
C19 C23 1.488(5) .
C20 C21 1.390(5) .
C20 C22 1.506(5) .
C21 H21 0.9300 .
C23 C28 1.389(5) .
C23 C24 1.394(5) .
C24 C25 1.389(5) .
C24 H24 0.9300 .
C25 C26 1.386(5) .
C25 C29 1.495(5) .
C26 C27 1.386(5) .
C26 H26 0.9300 .
C27 C28 1.388(5) .
C27 C30 1.485(5) .
C28 H28 0.9300 .
C30 C31 1.386(5) .
C30 C35 1.404(5) .
C31 C32 1.388(5) .
C31 H31 0.9300 .
C32 C33 1.382(5) .
C32 H32 0.9300 .
C33 C34 1.395(5) .
C33 C36 1.498(5) .
C34 C35 1.380(5) .
C34 H34 0.9300 .
C35 C37 1.506(5) .

loop_
_geom_hbond_atom_site_label_D
_geom_hbond_atom_site_label_H
_geom_hbond_atom_site_label_A
_geom_hbond_distance_DH
_geom_hbond_distance_HA
_geom_hbond_distance_DA
_geom_hbond_angle_DHA
_geom_hbond_site_symmetry_A
_geom_hbond_publ_flag
O6 H6 O3 0.85 1.82 2.624(4) 156.4 4_576 yes
O11 H11C O7 0.85 2.54 3.376(6) 167.5 3_667 yes
O11 H11D O1 0.85 2.15 2.981(5) 166.9 . yes

loop_
_geom_torsion_atom_site_label_1
_geom_torsion_atom_site_label_2
_geom_torsion_atom_site_label_3
_geom_torsion_atom_site_label_4
_geom_torsion
_geom_torsion_site_symmetry_1
C3 N1 C1 C2 0.4(7) .
Cd2 N1 C1 C2 179.7(4) 4_676
N1 C1 C2 N2 -1.1(8) .
C3 N2 C2 C1 1.3(7) .
C4 N2 C2 C1 178.9(5) .
C1 N1 C3 N2 0.4(6) .
Cd2 N1 C3 N2 -178.9(3) 4_676
C2 N2 C3 N1 -1.1(6) .
C4 N2 C3 N1 -178.7(4) .
C3 N2 C4 C5 108.4(6) .
C2 N2 C4 C5 -68.7(8) .
N2 C4 C5 C10 -14.6(8) .
N2 C4 C5 C6 169.2(4) .
C10 C5 C6 C7 -2.3(7) .
C4 C5 C6 C7 174.0(5) .
C5 C6 C7 C8 1.1(7) .
C5 C6 C7 C11 -177.7(4) .
C6 C7 C8 C9 0.6(7) .
C11 C7 C8 C9 179.3(4) .
C7 C8 C9 C10 -1.1(7) .
C6 C5 C10 C9 1.8(7) .
C4 C5 C10 C9 -174.3(5) .
C8 C9 C10 C5 -0.1(7) .
C14 N3 C11 C7 91.4(5) .
C12 N3 C11 C7 -88.8(5) .
C6 C7 C11 N3 -154.7(4) .
C8 C7 C11 N3 26.6(7) .
C14 N3 C12 C13 -0.2(5) .
C11 N3 C12 C13 179.9(4) .
N3 C12 C13 N4 -0.6(5) .
C14 N4 C13 C12 1.1(4) .
Cd1 N4 C13 C12 177.2(3) .
C13 N4 C14 N3 -1.3(4) .
Cd1 N4 C14 N3 -177.2(2) .
C12 N3 C14 N4 0.9(4) .
C11 N3 C14 N4 -179.2(3) .
Cd1 O2 C15 O1 12.2(5) 3_666
Cd1 O2 C15 C16 -164.1(3) 3_666
Cd2 O1 C15 O2 81.6(5) 1_655
Cd2 O1 C15 C16 -102.1(4) 1_655
O2 C15 C16 C17 -151.7(4) .
O1 C15 C16 C17 31.8(6) .
O2 C15 C16 C21 31.9(5) .
O1 C15 C16 C21 -144.6(4) .
C21 C16 C17 C18 -1.0(6) .
C15 C16 C17 C18 -177.4(4) .
C16 C17 C18 C19 1.9(6) .
C17 C18 C19 C20 -1.2(6) .
C17 C18 C19 C23 170.3(4) .
C18 C19 C20 C21 -0.4(5) .
C23 C19 C20 C21 -171.5(3) .
C18 C19 C20 C22 178.9(3) .
C23 C19 C20 C22 7.8(5) .
C19 C20 C21 C16 1.3(5) .
C22 C20 C21 C16 -178.0(3) .
C17 C16 C21 C20 -0.6(6) .
C15 C16 C21 C20 175.9(3) .
Cd1 O4 C22 O3 -87.1(4) .
Cd1 O4 C22 C20 94.5(4) .
Cd2 O3 C22 O4 11.4(4) .
Cd2 O3 C22 C20 -170.1(2) .
C21 C20 C22 O4 52.0(4) .
C19 C20 C22 O4 -127.3(4) .
C21 C20 C22 O3 -126.6(3) .
C19 C20 C22 O3 54.1(5) .
C18 C19 C23 C28 -129.6(4) .
C20 C19 C23 C28 41.4(5) .
C18 C19 C23 C24 43.2(5) .
C20 C19 C23 C24 -145.8(4) .
C28 C23 C24 C25 0.6(5) .
C19 C23 C24 C25 -172.3(3) .
C23 C24 C25 C26 1.4(5) .
C23 C24 C25 C29 178.1(3) .
C24 C25 C26 C27 -2.1(5) .
C29 C25 C26 C27 -178.7(3) .
C25 C26 C27 C28 0.7(5) .
C25 C26 C27 C30 176.1(3) .
C26 C27 C28 C23 1.4(5) .
C30 C27 C28 C23 -174.0(3) .
C24 C23 C28 C27 -2.0(5) .
C19 C23 C28 C27 171.1(3) .
C26 C25 C29 O5 169.7(4) .
C24 C25 C29 O5 -7.0(6) .
C26 C25 C29 O6 -11.8(5) .
C24 C25 C29 O6 171.5(3) .
C26 C27 C30 C31 -50.5(5) .
C28 C27 C30 C31 124.7(4) .
C26 C27 C30 C35 132.8(4) .
C28 C27 C30 C35 -51.9(5) .
C35 C30 C31 C32 -0.5(6) .
C27 C30 C31 C32 -177.3(3) .
C30 C31 C32 C33 0.1(6) .
C31 C32 C33 C34 1.0(6) .
C31 C32 C33 C36 -176.8(4) .
C32 C33 C34 C35 -1.7(5) .
C36 C33 C34 C35 176.2(3) .
C33 C34 C35 C30 1.2(5) .
C33 C34 C35 C37 -173.9(3) .
C31 C30 C35 C34 -0.1(5) .
C27 C30 C35 C34 176.6(3) .
C31 C30 C35 C37 175.0(3) .
C27 C30 C35 C37 -8.3(5) .
Cd1 O8 C36 O7 4.6(4) 3_567
Cd1 O8 C36 C33 -175.4(2) 3_567
Cd2 O7 C36 O8 -117.3(4) 1_556
Cd2 O7 C36 C33 62.7(6) 1_556
C32 C33 C36 O8 171.8(4) .
C34 C33 C36 O8 -6.0(5) .
C32 C33 C36 O7 -8.2(5) .
C34 C33 C36 O7 174.0(3) .
Cd2 O9 C37 O10 -5.0(3) .
Cd2 O9 C37 C35 174.3(3) .
Cd1 O10 C37 O9 147.4(3) .
Cd2 O10 C37 O9 5.2(4) .
Cd1 O10 C37 C35 -32.0(5) .
Cd2 O10 C37 C35 -174.1(3) .
Cd1 O10 C37 Cd2 142.2(3) .
C34 C35 C37 O9 115.6(4) .
C30 C35 C37 O9 -59.5(5) .
C34 C35 C37 O10 -65.0(4) .
C30 C35 C37 O10 119.9(4) .
